data_7048320
loop_
_publ_author_name
'Bartalucci, Niccol\`o'
'Bortoluzzi, Marco'
'Zacchini, Stefano'
'Pampaloni, Guido'
'Marchetti, Fabio'

_publ_section_title
;
 Straightforward formation of carbocations from tertiary carboxylic acids
 via CO release at room temperature.
;
_journal_issue 5
_journal_name_full 'Dalton transactions (Cambridge, England : 2003)'
_journal_page_first 1574
_journal_page_last 1577
_journal_paper_doi 10.1039/c8dt04416c
_journal_volume 48
_journal_year 2019
_chemical_formula_sum 'C28 H24'
_chemical_formula_weight 360.47
_space_group_crystal_system monoclinic
_space_group_IT_number 14
_space_group_name_Hall '-P 2yn'
_space_group_name_H-M_alt 'P 1 21/n 1'
_symmetry_space_group_name_Hall '-P 2yn'
_symmetry_space_group_name_H-M 'P 1 21/n 1'
_atom_sites_solution_hydrogens geom
_audit_creation_method SHELXL-2014/7
_audit_update_record
;
2018-09-26 deposited with the CCDC.
2018-11-23 downloaded from the CCDC.
;
_cell_angle_alpha 90
_cell_angle_beta 111.847(2)
_cell_angle_gamma 90
_cell_formula_units_Z 4
_cell_length_a 11.0309(3)
_cell_length_b 17.4337(5)
_cell_length_c 11.3811(3)
_cell_measurement_reflns_used 7813
_cell_measurement_temperature 293(2)
_cell_measurement_theta_max 26.870
_cell_measurement_theta_min 2.1955
_cell_volume 2031.50(10)
_computing_cell_refinement 'APEX3 (Bruker AXS, 2015)'
_computing_data_collection 'APEX3 (Bruker AXS, 2015)'
_computing_data_reduction 'SAINT (Bruker AXS, 2015)'
_computing_molecular_graphics 'ORTEPIII (Johnson, 1996)'
_computing_publication_material 'XCIF 2014/2 (Bruker AXS, 2014)'
_computing_structure_refinement 'SHELXL-2014/7 (Sheldrick, 2014)'
_computing_structure_solution 'SHELXT (Sheldrick, 2015)'
_diffrn_ambient_temperature 293(2)
_diffrn_measured_fraction_theta_full 1.000
_diffrn_measured_fraction_theta_max 0.999
_diffrn_measurement_device_type 'CCD area detector'
_diffrn_measurement_method 'phi and omega scans'
_diffrn_radiation_monochromator graphite
_diffrn_radiation_source 'fine-focus sealed tube'
_diffrn_radiation_type MoK\a
_diffrn_radiation_wavelength 0.71073
_diffrn_reflns_av_R_equivalents 0.0409
_diffrn_reflns_av_unetI/netI 0.0232
_diffrn_reflns_Laue_measured_fraction_full 1.000
_diffrn_reflns_Laue_measured_fraction_max 0.999
_diffrn_reflns_limit_h_max 14
_diffrn_reflns_limit_h_min -14
_diffrn_reflns_limit_k_max 22
_diffrn_reflns_limit_k_min -22
_diffrn_reflns_limit_l_max 14
_diffrn_reflns_limit_l_min -14
_diffrn_reflns_number 34185
_diffrn_reflns_point_group_measured_fraction_full 1.000
_diffrn_reflns_point_group_measured_fraction_max 0.999
_diffrn_reflns_theta_full 25.242
_diffrn_reflns_theta_max 26.999
_diffrn_reflns_theta_min 2.195
_exptl_absorpt_coefficient_mu 0.066
_exptl_absorpt_correction_T_max 0.7459
_exptl_absorpt_correction_T_min 0.5212
_exptl_absorpt_correction_type empirical
_exptl_absorpt_process_details
; 
 Data were corrected for Lorentz polarization and absorption
 effects (empirical absorption correction SADABS).
 R(int) =  0.1691 (selected reflections only, before parameter refinement)
 R(int) =  0.0523(selected reflections only, after parameter refinement)
;
_exptl_crystal_colour colourless
_exptl_crystal_density_diffrn 1.179
_exptl_crystal_description prism
_exptl_crystal_F_000 768
_exptl_crystal_size_max 0.210
_exptl_crystal_size_mid 0.150
_exptl_crystal_size_min 0.130
_refine_diff_density_max 0.185
_refine_diff_density_min -0.146
_refine_diff_density_rms 0.028
_refine_ls_extinction_method none
_refine_ls_goodness_of_fit_ref 1.024
_refine_ls_hydrogen_treatment constr
_refine_ls_matrix_type full
_refine_ls_number_parameters 254
_refine_ls_number_reflns 4436
_refine_ls_number_restraints 0
_refine_ls_restrained_S_all 1.024
_refine_ls_R_factor_all 0.0592
_refine_ls_R_factor_gt 0.0406
_refine_ls_shift/su_max 0.000
_refine_ls_shift/su_mean 0.000
_refine_ls_structure_factor_coef Fsqd
_refine_ls_weighting_details 'w=1/[\s^2^(Fo^2^)+(0.0429P)^2^+0.4476P] where P=(Fo^2^+2Fc^2^)/3'
_refine_ls_weighting_scheme calc
_refine_ls_wR_factor_gt 0.0974
_refine_ls_wR_factor_ref 0.1099
_reflns_Friedel_coverage 0.000
_reflns_number_gt 3301
_reflns_number_total 4436
_reflns_threshold_expression 'I > 2\s(I)'
_cod_data_source_file c8dt04416c3.cif
_cod_data_source_block 4a
_cod_depositor_comments 'Adding full bibliography for 7048319--7048320.cif.'
_cod_database_code 7048320
_shelx_shelxl_version_number 2014/7
_shelx_space_group_comment
;
The symmetry employed for this shelxl refinement is uniquely defined
by the following loop, which should always be used as a source of
symmetry information in preference to the above space-group names.
They are only intended as comments.
;
_shelx_estimated_absorpt_t_min 0.986
_shelx_estimated_absorpt_t_max 0.991

loop_
_space_group_symop_operation_xyz
'x, y, z'
'-x+1/2, y+1/2, -z+1/2'
'-x, -y, -z'
'x-1/2, -y-1/2, z-1/2'

loop_
_atom_site_label
_atom_site_type_symbol
_atom_site_fract_x
_atom_site_fract_y
_atom_site_fract_z
_atom_site_U_iso_or_equiv
_atom_site_adp_type
_atom_site_occupancy
_atom_site_site_symmetry_order
_atom_site_calc_flag
_atom_site_refinement_flags_posn
_atom_site_refinement_flags_adp
C1 C 0.14192(12) 0.20087(8) 0.76604(12) 0.0401(3) Uani 1 1 d . .
H1A H 0.1187 0.2490 0.7202 0.048 Uiso 1 1 calc R U
H1B H 0.0862 0.1608 0.7145 0.048 Uiso 1 1 calc R U
C5 C 0.12319(12) 0.20723(7) 0.89495(12) 0.0390(3) Uani 1 1 d . .
C2 C 0.28880(12) 0.18147(7) 0.79462(11) 0.0376(3) Uani 1 1 d . .
C4 C 0.23813(13) 0.16051(7) 0.98113(11) 0.0386(3) Uani 1 1 d . .
C3 C 0.32967(12) 0.14667(7) 0.92687(11) 0.0386(3) Uani 1 1 d . .
C23 C 0.30327(12) 0.12091(7) 0.70186(12) 0.0398(3) Uani 1 1 d . .
C17 C 0.36424(12) 0.25548(7) 0.79298(12) 0.0394(3) Uani 1 1 d . .
C9 C 0.26052(15) 0.13509(8) 1.10321(13) 0.0493(3) Uani 1 1 d . .
H9 H 0.2001 0.1449 1.1405 0.059 Uiso 1 1 calc R U
C11 C -0.00952(13) 0.17341(8) 0.87957(12) 0.0416(3) Uani 1 1 d . .
C16 C -0.11956(15) 0.21828(9) 0.85842(15) 0.0557(4) Uani 1 1 d . .
H16 H -0.1115 0.2714 0.8615 0.067 Uiso 1 1 calc R U
C6 C 0.44288(14) 0.10590(8) 0.99270(13) 0.0497(3) Uani 1 1 d . .
H6 H 0.5036 0.0960 0.9558 0.060 Uiso 1 1 calc R U
C24 C 0.38279(14) 0.12999(9) 0.63304(14) 0.0508(4) Uani 1 1 d . .
H24 H 0.4320 0.1745 0.6428 0.061 Uiso 1 1 calc R U
C10 C 0.14016(15) 0.29041(8) 0.94339(15) 0.0545(4) Uani 1 1 d . .
H10A H 0.1274 0.2927 1.0223 0.082 Uiso 1 1 calc R U
H10B H 0.0771 0.3226 0.8824 0.082 Uiso 1 1 calc R U
H10C H 0.2266 0.3079 0.9558 0.082 Uiso 1 1 calc R U
C18 C 0.47123(14) 0.27989(9) 0.89553(14) 0.0506(3) Uani 1 1 d . .
H18 H 0.5001 0.2508 0.9693 0.061 Uiso 1 1 calc R U
C7 C 0.46414(16) 0.08026(9) 1.11388(14) 0.0578(4) Uani 1 1 d . .
H7 H 0.5397 0.0530 1.1588 0.069 Uiso 1 1 calc R U
C8 C 0.37368(16) 0.09506(9) 1.16833(13) 0.0563(4) Uani 1 1 d . .
H8 H 0.3892 0.0778 1.2500 0.068 Uiso 1 1 calc R U
C27 C 0.24219(17) -0.00373(9) 0.60358(15) 0.0585(4) Uani 1 1 d . .
H27 H 0.1950 -0.0490 0.5948 0.070 Uiso 1 1 calc R U
C12 C -0.02659(15) 0.09441(8) 0.87657(15) 0.0538(4) Uani 1 1 d . .
H12 H 0.0454 0.0627 0.8916 0.065 Uiso 1 1 calc R U
C22 C 0.32458(15) 0.30137(9) 0.68556(13) 0.0541(4) Uani 1 1 d . .
H22 H 0.2524 0.2868 0.6152 0.065 Uiso 1 1 calc R U
C15 C -0.24112(16) 0.18552(11) 0.83282(17) 0.0668(5) Uani 1 1 d . .
H15 H -0.3135 0.2168 0.8181 0.080 Uiso 1 1 calc R U
C28 C 0.23510(15) 0.05198(8) 0.68678(14) 0.0506(3) Uani 1 1 d . .
H28 H 0.1835 0.0433 0.7341 0.061 Uiso 1 1 calc R U
C21 C 0.38971(18) 0.36821(10) 0.68067(16) 0.0640(4) Uani 1 1 d . .
H21 H 0.3614 0.3979 0.6075 0.077 Uiso 1 1 calc R U
C25 C 0.38997(16) 0.07364(10) 0.54982(15) 0.0611(4) Uani 1 1 d . .
H25 H 0.4439 0.0810 0.5045 0.073 Uiso 1 1 calc R U
C26 C 0.31910(16) 0.00765(9) 0.53347(15) 0.0602(4) Uani 1 1 d . .
H26 H 0.3226 -0.0292 0.4757 0.072 Uiso 1 1 calc R U
C14 C -0.25565(16) 0.10750(11) 0.82900(16) 0.0653(5) Uani 1 1 d . .
H14 H -0.3375 0.0857 0.8112 0.078 Uiso 1 1 calc R U
C20 C 0.49629(16) 0.39097(9) 0.78370(16) 0.0608(4) Uani 1 1 d . .
H20 H 0.5405 0.4359 0.7806 0.073 Uiso 1 1 calc R U
C19 C 0.53632(16) 0.34722(10) 0.89009(16) 0.0616(4) Uani 1 1 d . .
H19 H 0.6082 0.3625 0.9601 0.074 Uiso 1 1 calc R U
C13 C -0.14760(16) 0.06165(10) 0.85185(17) 0.0633(4) Uani 1 1 d . .
H13 H -0.1561 0.0086 0.8506 0.076 Uiso 1 1 calc R U

loop_
_atom_site_aniso_label
_atom_site_aniso_U_11
_atom_site_aniso_U_22
_atom_site_aniso_U_33
_atom_site_aniso_U_23
_atom_site_aniso_U_13
_atom_site_aniso_U_12
C1 0.0364(7) 0.0439(7) 0.0378(7) 0.0039(5) 0.0115(5) 0.0014(5)
C5 0.0416(7) 0.0353(7) 0.0415(7) -0.0005(5) 0.0172(6) 0.0005(5)
C2 0.0355(6) 0.0419(7) 0.0346(6) 0.0018(5) 0.0120(5) 0.0006(5)
C4 0.0442(7) 0.0337(6) 0.0366(6) -0.0024(5) 0.0135(5) -0.0053(5)
C3 0.0403(7) 0.0365(7) 0.0359(6) 0.0008(5) 0.0107(5) 0.0000(5)
C23 0.0360(7) 0.0449(7) 0.0357(6) 0.0007(5) 0.0100(5) 0.0033(5)
C17 0.0380(7) 0.0433(7) 0.0381(7) -0.0015(5) 0.0155(5) -0.0019(5)
C9 0.0614(9) 0.0481(8) 0.0399(7) -0.0019(6) 0.0207(6) -0.0090(7)
C11 0.0440(7) 0.0432(7) 0.0421(7) -0.0005(6) 0.0213(6) 0.0014(6)
C16 0.0507(9) 0.0537(9) 0.0662(10) 0.0073(7) 0.0260(7) 0.0088(7)
C6 0.0462(8) 0.0502(8) 0.0475(8) 0.0027(6) 0.0115(6) 0.0082(6)
C24 0.0418(8) 0.0597(9) 0.0544(8) -0.0070(7) 0.0219(6) -0.0034(7)
C10 0.0596(9) 0.0406(8) 0.0637(9) -0.0068(7) 0.0234(8) -0.0002(7)
C18 0.0453(8) 0.0532(8) 0.0461(8) 0.0006(6) 0.0089(6) -0.0043(7)
C7 0.0595(9) 0.0480(9) 0.0487(8) 0.0074(7) 0.0002(7) 0.0068(7)
C8 0.0717(10) 0.0510(9) 0.0366(7) 0.0070(6) 0.0090(7) -0.0087(8)
C27 0.0680(10) 0.0434(8) 0.0637(10) -0.0041(7) 0.0239(8) 0.0000(7)
C12 0.0479(8) 0.0467(8) 0.0730(10) -0.0073(7) 0.0298(7) -0.0025(6)
C22 0.0581(9) 0.0576(9) 0.0406(7) 0.0035(6) 0.0116(6) -0.0123(7)
C15 0.0434(9) 0.0839(13) 0.0761(11) 0.0104(9) 0.0259(8) 0.0115(8)
C28 0.0584(9) 0.0462(8) 0.0516(8) 0.0002(6) 0.0256(7) -0.0006(7)
C21 0.0777(11) 0.0601(10) 0.0540(9) 0.0105(8) 0.0243(8) -0.0140(8)
C25 0.0581(9) 0.0719(11) 0.0628(10) -0.0078(8) 0.0336(8) 0.0056(8)
C26 0.0687(10) 0.0561(10) 0.0562(9) -0.0094(7) 0.0238(8) 0.0136(8)
C14 0.0457(9) 0.0868(13) 0.0674(10) -0.0020(9) 0.0257(8) -0.0123(8)
C20 0.0648(10) 0.0530(9) 0.0701(10) -0.0048(8) 0.0315(9) -0.0194(8)
C19 0.0506(9) 0.0609(10) 0.0637(10) -0.0079(8) 0.0102(7) -0.0150(7)
C13 0.0591(10) 0.0573(10) 0.0803(11) -0.0112(8) 0.0340(9) -0.0146(8)

loop_
_atom_type_symbol
_atom_type_description
_atom_type_scat_dispersion_real
_atom_type_scat_dispersion_imag
_atom_type_scat_source
C C 0.0033 0.0016 'International Tables Vol C Tables 4.2.6.8 and 6.1.1.4'
H H 0.0000 0.0000 'International Tables Vol C Tables 4.2.6.8 and 6.1.1.4'

loop_
_geom_angle_atom_site_label_1
_geom_angle_atom_site_label_2
_geom_angle_atom_site_label_3
_geom_angle
C5 C1 C2 107.99(10)
C5 C1 H1A 110.1
C2 C1 H1A 110.1
C5 C1 H1B 110.1
C2 C1 H1B 110.1
H1A C1 H1B 108.4
C4 C5 C11 113.65(10)
C4 C5 C10 108.25(11)
C11 C5 C10 112.89(11)
C4 C5 C1 101.44(10)
C11 C5 C1 108.76(10)
C10 C5 C1 111.29(11)
C3 C2 C17 112.48(10)
C3 C2 C23 109.56(10)
C17 C2 C23 111.80(10)
C3 C2 C1 101.16(10)
C17 C2 C1 109.79(10)
C23 C2 C1 111.60(10)
C3 C4 C9 120.11(13)
C3 C4 C5 112.14(11)
C9 C4 C5 127.70(12)
C4 C3 C6 120.41(12)
C4 C3 C2 111.91(11)
C6 C3 C2 127.68(12)
C24 C23 C28 117.06(12)
C24 C23 C2 123.86(12)
C28 C23 C2 119.07(12)
C18 C17 C22 117.14(13)
C18 C17 C2 122.92(12)
C22 C17 C2 119.94(11)
C8 C9 C4 119.12(14)
C8 C9 H9 120.4
C4 C9 H9 120.4
C16 C11 C12 116.93(13)
C16 C11 C5 122.79(12)
C12 C11 C5 120.09(12)
C15 C16 C11 121.33(15)
C15 C16 H16 119.3
C11 C16 H16 119.3
C7 C6 C3 119.19(14)
C7 C6 H6 120.4
C3 C6 H6 120.4
C23 C24 C25 120.94(14)
C23 C24 H24 119.5
C25 C24 H24 119.5
C5 C10 H10A 109.5
C5 C10 H10B 109.5
H10A C10 H10B 109.5
C5 C10 H10C 109.5
H10A C10 H10C 109.5
H10B C10 H10C 109.5
C17 C18 C19 121.03(14)
C17 C18 H18 119.5
C19 C18 H18 119.5
C8 C7 C6 120.26(14)
C8 C7 H7 119.9
C6 C7 H7 119.9
C9 C8 C7 120.90(13)
C9 C8 H8 119.5
C7 C8 H8 119.5
C26 C27 C28 120.04(15)
C26 C27 H27 120.0
C28 C27 H27 120.0
C13 C12 C11 121.81(14)
C13 C12 H12 119.1
C11 C12 H12 119.1
C21 C22 C17 121.57(14)
C21 C22 H22 119.2
C17 C22 H22 119.2
C14 C15 C16 120.62(15)
C14 C15 H15 119.7
C16 C15 H15 119.7
C27 C28 C23 121.74(14)
C27 C28 H28 119.1
C23 C28 H28 119.1
C20 C21 C22 120.13(15)
C20 C21 H21 119.9
C22 C21 H21 119.9
C26 C25 C24 121.00(15)
C26 C25 H25 119.5
C24 C25 H25 119.5
C25 C26 C27 119.17(14)
C25 C26 H26 120.4
C27 C26 H26 120.4
C15 C14 C13 119.21(15)
C15 C14 H14 120.4
C13 C14 H14 120.4
C19 C20 C21 119.31(14)
C19 C20 H20 120.3
C21 C20 H20 120.3
C20 C19 C18 120.81(15)
C20 C19 H19 119.6
C18 C19 H19 119.6
C14 C13 C12 120.09(16)
C14 C13 H13 120.0
C12 C13 H13 120.0

loop_
_geom_bond_atom_site_label_1
_geom_bond_atom_site_label_2
_geom_bond_distance
C1 C5 1.5599(17)
C1 C2 1.5662(17)
C1 H1A 0.9700
C1 H1B 0.9700
C5 C4 1.5191(18)
C5 C11 1.5266(18)
C5 C10 1.5378(18)
C2 C3 1.5270(17)
C2 C17 1.5391(18)
C2 C23 1.5427(18)
C4 C3 1.3868(18)
C4 C9 1.3900(18)
C3 C6 1.3891(18)
C23 C24 1.3854(19)
C23 C28 1.3939(19)
C17 C18 1.3824(18)
C17 C22 1.3886(19)
C9 C8 1.381(2)
C9 H9 0.9300
C11 C16 1.3878(19)
C11 C12 1.389(2)
C16 C15 1.385(2)
C16 H16 0.9300
C6 C7 1.384(2)
C6 H6 0.9300
C24 C25 1.387(2)
C24 H24 0.9300
C10 H10A 0.9600
C10 H10B 0.9600
C10 H10C 0.9600
C18 C19 1.389(2)
C18 H18 0.9300
C7 C8 1.381(2)
C7 H7 0.9300
C8 H8 0.9300
C27 C26 1.378(2)
C27 C28 1.379(2)
C27 H27 0.9300
C12 C13 1.381(2)
C12 H12 0.9300
C22 C21 1.381(2)
C22 H22 0.9300
C15 C14 1.368(3)
C15 H15 0.9300
C28 H28 0.9300
C21 C20 1.374(2)
C21 H21 0.9300
C25 C26 1.364(2)
C25 H25 0.9300
C26 H26 0.9300
C14 C13 1.377(2)
C14 H14 0.9300
C20 C19 1.358(2)
C20 H20 0.9300
C19 H19 0.9300
C13 H13 0.9300

loop_
_geom_torsion_atom_site_label_1
_geom_torsion_atom_site_label_2
_geom_torsion_atom_site_label_3
_geom_torsion_atom_site_label_4
_geom_torsion
C2 C1 C5 C4 -22.46(12)
C2 C1 C5 C11 -142.53(11)
C2 C1 C5 C10 92.49(13)
C5 C1 C2 C3 22.05(12)
C5 C1 C2 C17 -96.97(11)
C5 C1 C2 C23 138.49(11)
C11 C5 C4 C3 130.99(12)
C10 C5 C4 C3 -102.74(13)
C1 C5 C4 C3 14.44(13)
C11 C5 C4 C9 -51.85(17)
C10 C5 C4 C9 74.42(16)
C1 C5 C4 C9 -168.40(13)
C9 C4 C3 C6 1.45(19)
C5 C4 C3 C6 178.86(12)
C9 C4 C3 C2 -178.08(11)
C5 C4 C3 C2 -0.68(15)
C17 C2 C3 C4 103.73(12)
C23 C2 C3 C4 -131.28(11)
C1 C2 C3 C4 -13.35(13)
C17 C2 C3 C6 -75.76(17)
C23 C2 C3 C6 49.23(17)
C1 C2 C3 C6 167.16(13)
C3 C2 C23 C24 -120.69(14)
C17 C2 C23 C24 4.70(17)
C1 C2 C23 C24 128.10(13)
C3 C2 C23 C28 58.04(15)
C17 C2 C23 C28 -176.57(11)
C1 C2 C23 C28 -53.16(15)
C3 C2 C17 C18 10.05(17)
C23 C2 C17 C18 -113.71(14)
C1 C2 C17 C18 121.87(13)
C3 C2 C17 C22 -169.25(12)
C23 C2 C17 C22 66.99(16)
C1 C2 C17 C22 -57.43(15)
C3 C4 C9 C8 -1.0(2)
C5 C4 C9 C8 -177.96(13)
C4 C5 C11 C16 149.43(13)
C10 C5 C11 C16 25.65(18)
C1 C5 C11 C16 -98.39(14)
C4 C5 C11 C12 -35.64(17)
C10 C5 C11 C12 -159.42(13)
C1 C5 C11 C12 76.54(15)
C12 C11 C16 C15 -1.4(2)
C5 C11 C16 C15 173.73(14)
C4 C3 C6 C7 -1.0(2)
C2 C3 C6 C7 178.48(13)
C28 C23 C24 C25 2.1(2)
C2 C23 C24 C25 -179.11(13)
C22 C17 C18 C19 -0.5(2)
C2 C17 C18 C19 -179.84(13)
C3 C6 C7 C8 0.1(2)
C4 C9 C8 C7 0.1(2)
C6 C7 C8 C9 0.4(2)
C16 C11 C12 C13 0.9(2)
C5 C11 C12 C13 -174.28(14)
C18 C17 C22 C21 0.6(2)
C2 C17 C22 C21 179.91(14)
C11 C16 C15 C14 0.7(3)
C26 C27 C28 C23 0.6(2)
C24 C23 C28 C27 -2.4(2)
C2 C23 C28 C27 178.78(13)
C17 C22 C21 C20 -0.2(3)
C23 C24 C25 C26 -0.1(2)
C24 C25 C26 C27 -1.8(2)
C28 C27 C26 C25 1.5(2)
C16 C15 C14 C13 0.5(3)
C22 C21 C20 C19 -0.2(3)
C21 C20 C19 C18 0.3(3)
C17 C18 C19 C20 0.1(3)
C15 C14 C13 C12 -0.9(3)
C11 C12 C13 C14 0.2(3)
